data_9011731
loop_
_publ_author_name
'Balic-Zunic T'
'Makovicky, E.'
'Moelo, Y.'

_publ_section_title
;
 Contributions to the crystal chemistry of thallium sulphosalts III.
 The crystal structure of lorandite (TlAsS2) and its relation to
 weissbergite (TlSbS2)
;
_journal_name_full 'Neues Jahrbuch fur Mineralogie, Abhandlungen'
_journal_page_first 213
_journal_page_last 235
_journal_volume 168
_journal_year 1995
_chemical_compound_source 'Crven Dol, Allchar, Republic of Macedonia'
_chemical_formula_sum 'As S2 Tl'
_chemical_name_mineral Lorandite
_space_group_IT_number 14
_symmetry_space_group_name_Hall '-P 2yab'
_symmetry_space_group_name_H-M 'P 1 21/a 1'
_cell_angle_alpha 90
_cell_angle_beta 104.21
_cell_angle_gamma 90
_cell_length_a 12.296
_cell_length_b 11.313
_cell_length_c 6.114
_cell_formula_units_Z 8
_cell_volume 824.463
_database_code_amcsd 0014720
_exptl_crystal_density_diffrn 5.534
_cod_original_formula_sum 'Tl As S2'
_cod_database_code 9011731

loop_
_space_group_symop_operation_xyz
x,y,z
1/2+x,1/2-y,z
1/2-x,1/2+y,-z
-x,-y,-z

loop_
_atom_site_aniso_label
_atom_site_aniso_U_11
_atom_site_aniso_U_22
_atom_site_aniso_U_33
_atom_site_aniso_U_12
_atom_site_aniso_U_13
_atom_site_aniso_U_23
Tl1 0.02900 0.02800 0.02600 0.00300 0.00900 -0.00200
Tl2 0.02400 0.02800 0.02500 -0.00400 0.00800 -0.00200
As1 0.01400 0.01700 0.01500 0.00200 -0.00200 -0.00100
As2 0.02100 0.01300 0.02400 -0.00200 0.00600 -0.00100
S1 0.01200 0.02600 0.02700 0.00900 0.01300 0.00100
S2 0.03100 0.00900 0.01100 0.00800 -0.00600 -0.00200
S3 0.00600 0.02200 0.01700 -0.00200 0.01000 -0.00200
S4 0.02300 0.01400 0.03000 0.00500 -0.00500 0.00500

loop_
_atom_site_label
_atom_site_fract_x
_atom_site_fract_y
_atom_site_fract_z
_atom_site_U_iso_or_equiv
Tl1 0.05230 0.31210 0.16280 0.02730
Tl2 0.10110 0.05570 0.73560 0.02530
As1 0.19480 0.83510 0.22700 0.01600
As2 0.13530 0.58630 0.53400 0.01900
S1 0.12200 0.31100 0.71500 0.02000
S2 0.15100 0.55700 0.18800 0.01900
S3 0.16700 0.78800 0.57500 0.01400
S4 0.18300 0.03900 0.27100 0.02400

loop_
_cod_related_entry_id
_cod_related_entry_database
_cod_related_entry_code
1 AMCSD 0014720
